data_7710874
loop_
_publ_author_name
'Jia, Shuwen'
'Fan, Lingyue'
'Zheng, Chun-Yang'
'Jin, Sai'
'Li, Dongfeng'

_publ_section_title
;
 Mixed-valence {FeII2FeIII4} hexanuclear complexes with thermally induced
 Fe(III) spin crossover behavior
;
_journal_name_full 'Dalton Transactions'
_journal_paper_doi 10.1039/D2DT02041F
_journal_year 2022
_chemical_formula_moiety 'C102 H106 B2 Fe6 N34 O2, 6(Cl O4)'
_chemical_formula_sum 'C102 H106 B2 Cl6 Fe6 N34 O26'
_chemical_formula_weight 2793.62
_chemical_name_systematic 3-298K
_space_group_crystal_system monoclinic
_space_group_IT_number 15
_space_group_name_Hall '-C 2yc'
_space_group_name_H-M_alt 'C 1 2/c 1'
_atom_sites_solution_hydrogens geom
_audit_creation_date 2021-07-08
_audit_creation_method
;
Olex2 1.3
(compiled 2020.11.12 svn.r5f609507 for OlexSys, GUI svn.r6272)
;
_audit_update_record
;
2021-12-07 deposited with the CCDC.	2022-07-29 downloaded from the CCDC.
;
_cell_angle_alpha 90
_cell_angle_beta 96.680(2)
_cell_angle_gamma 90
_cell_formula_units_Z 4
_cell_length_a 25.260(3)
_cell_length_b 22.226(3)
_cell_length_c 24.363(3)
_cell_measurement_reflns_used 9673
_cell_measurement_temperature 298
_cell_measurement_theta_max 30.81
_cell_measurement_theta_min 2.16
_cell_volume 13585(3)
_computing_molecular_graphics 'Olex2 1.3 (Dolomanov et al., 2009)'
_computing_publication_material 'Olex2 1.3 (Dolomanov et al., 2009)'
_computing_structure_refinement 'SHELXL 2018/3 (Sheldrick, 2015)'
_diffrn_ambient_temperature 298
_diffrn_measured_fraction_theta_full 0.997
_diffrn_measured_fraction_theta_max 0.997
_diffrn_measurement_device_type 'Bruker APEX-II CCD'
_diffrn_measurement_method '\f and \w scans'
_diffrn_radiation_monochromator graphite
_diffrn_radiation_type MoK\a
_diffrn_radiation_wavelength 0.71073
_diffrn_reflns_av_R_equivalents 0.0513
_diffrn_reflns_av_unetI/netI 0.0550
_diffrn_reflns_Laue_measured_fraction_full 0.997
_diffrn_reflns_Laue_measured_fraction_max 0.997
_diffrn_reflns_limit_h_max 30
_diffrn_reflns_limit_h_min -33
_diffrn_reflns_limit_k_max 29
_diffrn_reflns_limit_k_min -29
_diffrn_reflns_limit_l_max 32
_diffrn_reflns_limit_l_min -32
_diffrn_reflns_number 59617
_diffrn_reflns_point_group_measured_fraction_full 0.997
_diffrn_reflns_point_group_measured_fraction_max 0.997
_diffrn_reflns_theta_full 25.242
_diffrn_reflns_theta_max 28.000
_diffrn_reflns_theta_min 1.431
_diffrn_source_current 30.0
_diffrn_source_power 1.5
_diffrn_source_voltage 50.0
_diffrn_standards_number 0
_exptl_absorpt_coefficient_mu 0.818
_exptl_absorpt_correction_type none
_exptl_crystal_colour 'metallic light black'
_exptl_crystal_colour_lustre metallic
_exptl_crystal_colour_modifier light
_exptl_crystal_colour_primary black
_exptl_crystal_density_diffrn 1.366
_exptl_crystal_description block
_exptl_crystal_F_000 5728
_exptl_crystal_size_max 0.3
_exptl_crystal_size_mid 0.2
_exptl_crystal_size_min 0.2
_refine_diff_density_max 1.136
_refine_diff_density_min -0.872
_refine_diff_density_rms 0.090
_refine_ls_extinction_method none
_refine_ls_goodness_of_fit_ref 1.029
_refine_ls_hydrogen_treatment constr
_refine_ls_matrix_type full
_refine_ls_number_parameters 836
_refine_ls_number_reflns 16367
_refine_ls_number_restraints 23
_refine_ls_restrained_S_all 1.040
_refine_ls_R_factor_all 0.1028
_refine_ls_R_factor_gt 0.0686
_refine_ls_shift/su_max 0.002
_refine_ls_shift/su_mean 0.000
_refine_ls_structure_factor_coef Fsqd
_refine_ls_weighting_details 'w=1/[\s^2^(Fo^2^)+(0.1255P)^2^+22.9433P] where P=(Fo^2^+2Fc^2^)/3'
_refine_ls_weighting_scheme calc
_refine_ls_wR_factor_gt 0.1929
_refine_ls_wR_factor_ref 0.2318
_reflns_Friedel_coverage 0.000
_reflns_number_gt 10571
_reflns_number_total 16367
_reflns_threshold_expression 'I > 2\s(I)'
_cod_data_source_file d2dt02041f2.cif
_cod_data_source_block mo_150624n_0m_sq
_cod_database_code 7710874
_shelx_shelxl_version_number 2018/3
_shelx_space_group_comment
;
The symmetry employed for this shelxl refinement is uniquely defined
by the following loop, which should always be used as a source of
symmetry information in preference to the above space-group names.
They are only intended as comments.
;
_shelx_estimated_absorpt_t_max 0.854
_shelx_estimated_absorpt_t_min 0.791
_olex2_refinement_description
;
1. Fixed Uiso
 At 1.2 times of:
  All B(H) groups, All C(H) groups, All C(H,H) groups
 At 1.5 times of:
  All C(H,H,H) groups, All O(H) groups
2. Restrained distances
 Cl1-O5 = Cl1-O3 = Cl1-O2
 1.44 with sigma of 0.01
 O4-O1
 2.8 with sigma of 0.01
 O4-H1A
 2 with sigma of 0.01
3. Uiso/Uaniso restraints and constraints
Uanis(O4) \\sim Ueq: with sigma of 0.01 and sigma for terminal atoms of 0.02
Uanis(O13) \\sim Ueq, Uanis(O13A) \\sim Ueq: with sigma of 0.01 and sigma for
terminal atoms of 0.02
Uanis(Cl3A) = Uanis(Cl3)
4. Others
 Sof(O11A)=Sof(O13A)=Sof(O10A)=Sof(O12A)=Sof(Cl3A)=1-FVAR(1)
 Sof(Cl3)=Sof(O11)=Sof(O12)=Sof(O13)=Sof(O10)=FVAR(1)
5.a Ternary CH refined with riding coordinates:
 B1(H1)
5.b Secondary CH2 refined with riding coordinates:
 C28(H28A,H28B), C27(H27A,H27B), C16(H16A,H16B), C40(H40A,H40B), C39(H39A,
 H39B), C46(H46A,H46B)
5.c Aromatic/amide H refined with riding coordinates:
 C4(H4), C6(H6), C14(H14), C12(H12), C10(H10), C8(H8), C33(H33), C32(H32),
 C31(H31), C30(H30), C25(H25), C24(H24), C23(H23), C22(H22), C18(H18), C19(H19),
  C20(H20), C21(H21), C45(H45), C44(H44), C43(H43), C42(H42), C37(H37),
 C36(H36), C35(H35), C34(H34), C48(H48), C49(H49), C50(H50), C51(H51)
5.d Tetrahedral OH refined with riding coordinates:
 O1(H1A)
5.e Idealised Me refined as rotating group:
 C7(H7A,H7B,H7C), C15(H15A,H15B,H15C), C11(H11A,H11B,H11C)
;
_platon_squeeze_special_details
;
A solvent mask was calculated and 320 electrons were 
found in a volume of 1804\%A^3^ in 2 voids per unit cell. 
This is consistent with the presence of 
8[H2O], 1[] per Asymmetric Unit 
which account for 320 electrons 
per unit cell.
;
_platon_squeeze_void_probe_radius 1.20
_olex2_submission_special_instructions 'No special instructions were received'

loop_
_space_group_symop_operation_xyz
'x, y, z'
'-x, y, -z+1/2'
'x+1/2, y+1/2, z'
'-x+1/2, y+1/2, -z+1/2'
'-x, -y, -z'
'x, -y, z-1/2'
'-x+1/2, -y+1/2, -z'
'x+1/2, -y+1/2, z-1/2'

loop_
_atom_site_label
_atom_site_type_symbol
_atom_site_fract_x
_atom_site_fract_y
_atom_site_fract_z
_atom_site_U_iso_or_equiv
_atom_site_adp_type
_atom_site_occupancy
_atom_site_site_symmetry_order
_atom_site_calc_flag
_atom_site_refinement_flags_posn
_atom_site_refinement_flags_adp
_atom_site_refinement_flags_occupancy
_atom_site_disorder_assembly
_atom_site_disorder_group
B1 B 0.2688(2) 0.8480(3) 0.3003(2) 0.0622(13) Uani 1 1 d . . . . .
H1 H 0.276336 0.843332 0.262008 0.075 Uiso 1 1 calc R U . . .
C1 C 0.29536(14) 0.84772(14) 0.48290(16) 0.0420(8) Uani 1 1 d . . . . .
C2 C 0.19160(14) 0.82211(15) 0.45061(14) 0.0407(7) Uani 1 1 d . . . . .
C3 C 0.22220(15) 0.93455(16) 0.45460(16) 0.0451(8) Uani 1 1 d . . . . .
C4 C 0.14451(16) 0.89900(18) 0.34466(18) 0.0528(9) Uani 1 1 d . . . . .
H4 H 0.123957 0.910838 0.372053 0.063 Uiso 1 1 calc R U . . .
C5 C 0.12620(19) 0.8967(2) 0.2889(2) 0.0662(12) Uani 1 1 d . . . . .
C6 C 0.1692(2) 0.8764(2) 0.26457(19) 0.0663(12) Uani 1 1 d . . . . .
H6 H 0.169466 0.869171 0.227011 0.080 Uiso 1 1 calc R U . . .
C7 C 0.0703(2) 0.9099(4) 0.2621(3) 0.102(2) Uani 1 1 d . . . . .
H7A H 0.044862 0.894390 0.284891 0.153 Uiso 1 1 calc R U . . .
H7B H 0.064878 0.891121 0.226422 0.153 Uiso 1 1 calc R U . . .
H7C H 0.065612 0.952612 0.258022 0.153 Uiso 1 1 calc R U . . .
C14 C 0.26619(17) 0.73101(17) 0.40276(18) 0.0532(9) Uani 1 1 d . . . . .
H14 H 0.260969 0.718230 0.438078 0.064 Uiso 1 1 calc R U . . .
C13 C 0.2752(2) 0.6927(2) 0.3592(2) 0.0692(12) Uani 1 1 d . . . . .
C12 C 0.2806(2) 0.7313(2) 0.3159(2) 0.0737(14) Uani 1 1 d . . . . .
H12 H 0.287101 0.719628 0.280676 0.088 Uiso 1 1 calc R U . . .
C15 C 0.2768(3) 0.6248(2) 0.3611(3) 0.110(2) Uani 1 1 d . . . . .
H15A H 0.311532 0.611154 0.354224 0.165 Uiso 1 1 calc R U . . .
H15B H 0.250481 0.608879 0.333307 0.165 Uiso 1 1 calc R U . . .
H15C H 0.269569 0.611308 0.396840 0.165 Uiso 1 1 calc R U . . .
C10 C 0.33407(18) 0.9529(2) 0.4003(2) 0.0654(12) Uani 1 1 d . . . . .
H10 H 0.338382 0.970205 0.435348 0.079 Uiso 1 1 calc R U . . .
C9 C 0.3621(2) 0.9703(3) 0.3573(3) 0.0838(16) Uani 1 1 d . . . . .
C8 C 0.3430(2) 0.9323(3) 0.3148(3) 0.0827(17) Uani 1 1 d . . . . .
H8 H 0.354077 0.932164 0.279757 0.099 Uiso 1 1 calc R U . . .
C11 C 0.4045(3) 1.0191(4) 0.3582(4) 0.139(3) Uani 1 1 d . . . . .
H11A H 0.387729 1.057373 0.350459 0.208 Uiso 1 1 calc R U . . .
H11B H 0.427724 1.010401 0.330627 0.208 Uiso 1 1 calc R U . . .
H11C H 0.424912 1.020155 0.393950 0.208 Uiso 1 1 calc R U . . .
C33 C 0.40276(18) 0.7454(2) 0.4219(2) 0.0696(12) Uani 1 1 d . . . . .
H33 H 0.386257 0.709361 0.429357 0.083 Uiso 1 1 calc R U . . .
C32 C 0.4161(2) 0.7551(3) 0.3695(3) 0.0906(17) Uani 1 1 d . . . . .
H32 H 0.408541 0.726816 0.341566 0.109 Uiso 1 1 calc R U . . .
C31 C 0.4412(3) 0.8084(4) 0.3601(3) 0.101(2) Uani 1 1 d . . . . .
H31 H 0.450887 0.816196 0.325098 0.121 Uiso 1 1 calc R U . . .
C30 C 0.4519(2) 0.8496(3) 0.4006(3) 0.0920(18) Uani 1 1 d . . . . .
H30 H 0.469153 0.885312 0.393805 0.110 Uiso 1 1 calc R U . . .
C29 C 0.43684(17) 0.8377(2) 0.4521(2) 0.0687(13) Uani 1 1 d . . . . .
C28 C 0.4430(2) 0.8822(2) 0.4980(2) 0.0741(14) Uani 1 1 d . . . . .
H28A H 0.412620 0.909249 0.494711 0.089 Uiso 1 1 calc R U . . .
H28B H 0.474888 0.906004 0.495913 0.089 Uiso 1 1 calc R U . . .
C27 C 0.4296(3) 0.8896(3) 0.5973(3) 0.0873(16) Uani 1 1 d . . . . .
H27A H 0.459164 0.914871 0.612007 0.105 Uiso 1 1 calc R U . . .
H27B H 0.400781 0.915621 0.581904 0.105 Uiso 1 1 calc R U . . .
C26 C 0.4116(3) 0.8535(3) 0.6424(2) 0.0832(16) Uani 1 1 d . . . . .
C25 C 0.4139(4) 0.8726(3) 0.6958(3) 0.139(4) Uani 1 1 d . . . . .
H25 H 0.429881 0.909121 0.706509 0.167 Uiso 1 1 calc R U . . .
C24 C 0.3923(5) 0.8368(4) 0.7334(3) 0.152(4) Uani 1 1 d . . . . .
H24 H 0.394042 0.849149 0.770020 0.183 Uiso 1 1 calc R U . . .
C23 C 0.3686(3) 0.7843(3) 0.7181(3) 0.102(2) Uani 1 1 d . . . . .
H23 H 0.353120 0.760757 0.743468 0.122 Uiso 1 1 calc R U . . .
C22 C 0.3677(2) 0.7665(2) 0.6644(2) 0.0698(12) Uani 1 1 d . . . . .
H22 H 0.352276 0.729723 0.653686 0.084 Uiso 1 1 calc R U . . .
C16 C 0.5016(2) 0.8257(3) 0.5674(3) 0.099(2) Uani 1 1 d . . . . .
H16A H 0.522708 0.833635 0.537318 0.119 Uiso 1 1 calc R U . . .
H16B H 0.518063 0.847041 0.599639 0.119 Uiso 1 1 calc R U . . .
C17 C 0.50368(19) 0.7598(3) 0.5795(2) 0.0803(15) Uani 1 1 d . . . . .
C18 C 0.5514(2) 0.7317(4) 0.6006(3) 0.114(3) Uani 1 1 d . . . . .
H18 H 0.582219 0.754227 0.609645 0.137 Uiso 1 1 calc R U . . .
C19 C 0.5522(3) 0.6704(5) 0.6077(4) 0.126(3) Uani 1 1 d . . . . .
H19 H 0.583523 0.651155 0.621747 0.151 Uiso 1 1 calc R U . . .
C20 C 0.5070(3) 0.6382(3) 0.5940(3) 0.106(2) Uani 1 1 d . . . . .
H20 H 0.506766 0.596706 0.599043 0.128 Uiso 1 1 calc R U . . .
C21 C 0.4620(2) 0.6677(3) 0.5727(3) 0.0845(16) Uani 1 1 d . . . . .
H21 H 0.431377 0.645251 0.562368 0.101 Uiso 1 1 calc R U . . .
C45 C 0.1127(3) 1.0552(2) 0.3578(2) 0.0815(15) Uani 1 1 d . . . . .
H45 H 0.082315 1.037987 0.369415 0.098 Uiso 1 1 calc R U . . .
C44 C 0.1126(5) 1.0695(4) 0.3028(3) 0.127(3) Uani 1 1 d . . . . .
H44 H 0.082881 1.061638 0.277486 0.153 Uiso 1 1 calc R U . . .
C43 C 0.1559(5) 1.0947(4) 0.2867(3) 0.146(4) Uani 1 1 d . . . . .
H43 H 0.156463 1.105125 0.249791 0.175 Uiso 1 1 calc R U . . .
C42 C 0.2016(4) 1.1059(4) 0.3255(3) 0.124(3) Uani 1 1 d . . . . .
H42 H 0.232201 1.123284 0.314593 0.148 Uiso 1 1 calc R U . . .
C41 C 0.1989(3) 1.0900(2) 0.3801(2) 0.0805(16) Uani 1 1 d . . . . .
C40 C 0.2447(2) 1.0971(2) 0.4234(3) 0.0815(16) Uani 1 1 d . . . . .
H40A H 0.266012 1.131251 0.414574 0.098 Uiso 1 1 calc R U . . .
H40B H 0.266955 1.061431 0.424268 0.098 Uiso 1 1 calc R U . . .
C39 C 0.21213(19) 1.1703(2) 0.4886(2) 0.0704(13) Uani 1 1 d . . . . .
H39A H 0.232250 1.196099 0.466514 0.084 Uiso 1 1 calc R U . . .
H39B H 0.222063 1.180365 0.527149 0.084 Uiso 1 1 calc R U . . .
C38 C 0.15353(19) 1.18210(19) 0.47380(19) 0.0617(11) Uani 1 1 d . . . . .
C37 C 0.1350(3) 1.2392(2) 0.4573(3) 0.0885(17) Uani 1 1 d . . . . .
H37 H 0.158979 1.270308 0.453720 0.106 Uiso 1 1 calc R U . . .
C36 C 0.0818(3) 1.2489(3) 0.4466(3) 0.107(2) Uani 1 1 d . . . . .
H36 H 0.068851 1.286815 0.436049 0.128 Uiso 1 1 calc R U . . .
C35 C 0.0473(3) 1.2020(3) 0.4516(3) 0.098(2) Uani 1 1 d . . . . .
H35 H 0.010722 1.207734 0.444232 0.118 Uiso 1 1 calc R U . . .
C34 C 0.0675(2) 1.1464(3) 0.4676(2) 0.0743(14) Uani 1 1 d . . . . .
H34 H 0.044032 1.114734 0.471010 0.089 Uiso 1 1 calc R U . . .
C46 C 0.26626(19) 1.0858(2) 0.5249(3) 0.0798(15) Uani 1 1 d . . . . .
H46A H 0.291928 1.117614 0.534564 0.096 Uiso 1 1 calc R U . . .
H46B H 0.285314 1.051232 0.512816 0.096 Uiso 1 1 calc R U . . .
C47 C 0.2401(2) 1.0692(2) 0.5743(2) 0.0726(14) Uani 1 1 d . . . . .
C48 C 0.2682(3) 1.0651(3) 0.6269(3) 0.109(2) Uani 1 1 d . . . . .
H48 H 0.303755 1.076533 0.633033 0.130 Uiso 1 1 calc R U . . .
C49 C 0.2429(4) 1.0443(4) 0.6684(3) 0.118(3) Uani 1 1 d . . . . .
H49 H 0.261802 1.040312 0.703317 0.141 Uiso 1 1 calc R U . . .
C50 C 0.1910(4) 1.0289(3) 0.6609(3) 0.102(2) Uani 1 1 d . . . . .
H50 H 0.173971 1.015222 0.690415 0.122 Uiso 1 1 calc R U . . .
C51 C 0.1628(3) 1.0340(2) 0.6076(2) 0.0834(16) Uani 1 1 d . . . . .
H51 H 0.126872 1.024052 0.601622 0.100 Uiso 1 1 calc R U . . .
Cl2 Cl 0.41437(7) 1.05499(7) 0.54694(12) 0.1187(7) Uani 1 1 d . . . . .
Cl1 Cl 0.04928(10) 0.92904(13) 0.63357(13) 0.1424(9) Uani 1 1 d D . . . .
Cl3 Cl 0.2912(3) 1.2592(4) 0.3640(3) 0.0681(10) Uani 0.67(2) 1 d . . P A 1
Fe1 Fe 0.24524(2) 0.86440(2) 0.42258(2) 0.03884(14) Uani 1 1 d . . . . .
Fe2 Fe 0.38859(2) 0.77834(3) 0.54171(2) 0.04845(16) Uani 1 1 d . . . . .
Fe3 Fe 0.15471(2) 1.04828(2) 0.48174(3) 0.05219(17) Uani 1 1 d . . . . .
N1 N 0.32884(12) 0.83497(14) 0.51786(14) 0.0484(7) Uani 1 1 d . . . . .
N2 N 0.15640(13) 0.79362(14) 0.46365(14) 0.0503(7) Uani 1 1 d . . . . .
N3 N 0.20386(16) 0.97648(15) 0.47246(17) 0.0639(9) Uani 1 1 d . . . . .
N4 N 0.19546(13) 0.88207(14) 0.35409(13) 0.0485(7) Uani 1 1 d . . . . .
N5 N 0.21074(14) 0.86862(15) 0.30367(13) 0.0534(8) Uani 1 1 d . . . . .
N6 N 0.26612(13) 0.78851(13) 0.38657(13) 0.0453(7) Uani 1 1 d . . . . .
N7 N 0.27511(15) 0.78802(16) 0.33253(14) 0.0562(8) Uani 1 1 d . . . . .
N18 N 0.30021(13) 0.90828(15) 0.38523(15) 0.0524(8) Uani 1 1 d . . . . .
N19 N 0.30558(14) 0.89508(18) 0.33190(15) 0.0613(9) Uani 1 1 d . . . . .
N13 N 0.41264(13) 0.78590(17) 0.46279(16) 0.0592(9) Uani 1 1 d . . . . .
N10 N 0.44680(15) 0.85034(18) 0.55206(18) 0.0695(11) Uani 1 1 d . . . . .
N12 N 0.38834(15) 0.80033(16) 0.62677(15) 0.0592(9) Uani 1 1 d . . . . .
N11 N 0.45947(15) 0.72753(19) 0.56599(18) 0.0692(11) Uani 1 1 d . . . . .
N16 N 0.15485(18) 1.06503(17) 0.39520(17) 0.0687(10) Uani 1 1 d . . . . .
N15 N 0.22643(14) 1.10632(15) 0.47928(18) 0.0625(9) Uani 1 1 d . . . . .
N14 N 0.12024(14) 1.13682(16) 0.47852(16) 0.0566(8) Uani 1 1 d . . . . .
N17 N 0.18853(17) 1.05348(16) 0.56549(17) 0.0643(9) Uani 1 1 d . . . . .
O8 O 0.4631(2) 1.0292(3) 0.5639(5) 0.218(5) Uani 1 1 d . . . . .
O7 O 0.4172(5) 1.0938(6) 0.5066(7) 0.319(8) Uani 1 1 d . . . . .
O9 O 0.37474(18) 1.0123(2) 0.5382(3) 0.143(2) Uani 1 1 d . . . . .
O6 O 0.4017(5) 1.0948(6) 0.5851(7) 0.305(8) Uani 1 1 d . . . . .
O5 O 0.0969(3) 0.9189(7) 0.6655(4) 0.292(7) Uani 1 1 d D . . . .
O3 O 0.0140(4) 0.8871(4) 0.6498(4) 0.206(4) Uani 1 1 d D . . . .
O2 O 0.0299(6) 0.9870(4) 0.6312(8) 0.373(10) Uani 1 1 d D . . . .
O11 O 0.3155(4) 1.2286(5) 0.4128(4) 0.107(4) Uani 0.67(2) 1 d . . P A 1
O12 O 0.3155(7) 1.3153(6) 0.3651(6) 0.118(4) Uani 0.67(2) 1 d . . P A 1
O13 O 0.2991(8) 1.2180(8) 0.3203(7) 0.179(7) Uani 0.67(2) 1 d . U P A 1
O10 O 0.2387(6) 1.2589(11) 0.3653(9) 0.178(9) Uani 0.67(2) 1 d . . P A 1
O1 O 0.09150(15) 1.00836(19) 0.48550(19) 0.0952(13) Uani 1 1 d D . . . .
H1A H 0.097422 0.976184 0.501510 0.143 Uiso 1 1 calc DR U . . .
O4 O 0.0659(7) 0.9232(7) 0.5623(5) 0.388(9) Uani 1 1 d D U . . .
O11A O 0.3279(8) 1.2035(11) 0.3710(19) 0.161(16) Uani 0.33(2) 1 d . . P A 2
O13A O 0.2662(14) 1.2478(15) 0.3101(8) 0.153(10) Uani 0.33(2) 1 d . U P A 2
O10A O 0.2489(17) 1.259(2) 0.3905(14) 0.19(2) Uani 0.33(2) 1 d . . P A 2
O12A O 0.3239(9) 1.2978(13) 0.3438(14) 0.111(9) Uani 0.33(2) 1 d . . P A 2
Cl3A Cl 0.2966(8) 1.2451(6) 0.3595(8) 0.0681(10) Uani 0.33(2) 1 d . . P A 2

loop_
_atom_site_aniso_label
_atom_site_aniso_U_11
_atom_site_aniso_U_22
_atom_site_aniso_U_33
_atom_site_aniso_U_23
_atom_site_aniso_U_13
_atom_site_aniso_U_12
B1 0.072(3) 0.069(3) 0.050(2) 0.011(2) 0.021(2) 0.013(3)
C1 0.0410(18) 0.0281(15) 0.059(2) -0.0001(14) 0.0129(16) -0.0035(13)
C2 0.0424(18) 0.0333(16) 0.0452(18) 0.0017(13) 0.0004(14) 0.0099(14)
C3 0.0425(18) 0.0365(17) 0.055(2) 0.0060(15) -0.0004(16) -0.0020(14)
C4 0.045(2) 0.047(2) 0.065(2) 0.0070(17) 0.0005(18) 0.0019(16)
C5 0.057(3) 0.062(3) 0.076(3) 0.017(2) -0.011(2) -0.001(2)
C6 0.071(3) 0.073(3) 0.052(2) 0.012(2) -0.006(2) -0.010(2)
C7 0.066(3) 0.130(6) 0.102(4) 0.014(4) -0.025(3) 0.005(4)
C14 0.055(2) 0.043(2) 0.063(2) 0.0042(17) 0.0107(19) 0.0077(16)
C13 0.080(3) 0.045(2) 0.085(3) -0.011(2) 0.020(3) 0.012(2)
C12 0.086(3) 0.073(3) 0.065(3) -0.014(2) 0.021(3) 0.022(3)
C15 0.156(7) 0.049(3) 0.128(5) -0.017(3) 0.031(5) 0.020(3)
C10 0.051(2) 0.055(2) 0.088(3) 0.019(2) 0.000(2) -0.0096(19)
C9 0.068(3) 0.079(4) 0.105(4) 0.031(3) 0.011(3) -0.016(3)
C8 0.064(3) 0.100(4) 0.089(4) 0.046(3) 0.027(3) 0.002(3)
C11 0.108(6) 0.138(7) 0.174(8) 0.053(6) 0.029(6) -0.052(5)
C33 0.049(2) 0.073(3) 0.087(3) 0.004(3) 0.010(2) 0.008(2)
C32 0.069(3) 0.119(5) 0.086(4) 0.002(3) 0.017(3) 0.016(3)
C31 0.081(4) 0.133(6) 0.093(4) 0.028(4) 0.028(4) 0.008(4)
C30 0.069(3) 0.110(5) 0.100(4) 0.036(4) 0.018(3) -0.010(3)
C29 0.044(2) 0.073(3) 0.089(3) 0.026(3) 0.006(2) -0.003(2)
C28 0.065(3) 0.061(3) 0.097(4) 0.021(3) 0.012(3) -0.022(2)
C27 0.104(4) 0.063(3) 0.093(4) -0.004(3) 0.005(3) -0.027(3)
C26 0.107(4) 0.069(3) 0.070(3) -0.004(2) -0.005(3) -0.023(3)
C25 0.237(11) 0.088(5) 0.092(5) -0.031(4) 0.022(6) -0.067(6)
C24 0.265(13) 0.114(6) 0.077(4) -0.021(4) 0.018(6) -0.054(7)
C23 0.144(6) 0.093(4) 0.072(4) -0.003(3) 0.024(4) -0.018(4)
C22 0.077(3) 0.067(3) 0.064(3) 0.003(2) 0.004(2) -0.011(2)
C16 0.047(3) 0.098(4) 0.145(6) 0.026(4) -0.021(3) -0.018(3)
C17 0.045(2) 0.112(4) 0.083(3) 0.027(3) 0.001(2) 0.004(3)
C18 0.050(3) 0.166(8) 0.121(5) 0.021(5) -0.013(3) 0.020(4)
C19 0.074(4) 0.158(8) 0.145(7) 0.052(6) 0.006(4) 0.055(5)
C20 0.084(4) 0.107(5) 0.131(6) 0.048(4) 0.026(4) 0.041(4)
C21 0.066(3) 0.082(4) 0.107(4) 0.036(3) 0.020(3) 0.018(3)
C45 0.100(4) 0.063(3) 0.078(3) -0.008(2) -0.006(3) 0.002(3)
C44 0.186(9) 0.104(6) 0.087(5) -0.012(4) -0.004(5) -0.019(6)
C43 0.234(12) 0.130(7) 0.076(5) -0.007(5) 0.032(6) -0.021(8)
C42 0.172(8) 0.108(6) 0.100(5) -0.013(4) 0.052(5) -0.037(6)
C41 0.105(4) 0.056(3) 0.089(4) -0.011(2) 0.044(3) -0.003(3)
C40 0.068(3) 0.059(3) 0.125(5) -0.001(3) 0.044(3) -0.001(2)
C39 0.062(3) 0.044(2) 0.105(4) -0.011(2) 0.009(3) 0.0035(19)
C38 0.069(3) 0.044(2) 0.073(3) -0.0108(19) 0.009(2) 0.0068(19)
C37 0.095(4) 0.049(3) 0.117(5) -0.003(3) -0.006(4) 0.011(3)
C36 0.115(5) 0.058(3) 0.138(6) 0.000(3) -0.022(4) 0.035(4)
C35 0.073(4) 0.102(5) 0.116(5) -0.010(4) -0.004(3) 0.037(4)
C34 0.054(3) 0.080(3) 0.090(4) -0.012(3) 0.007(2) 0.017(2)
C46 0.046(2) 0.063(3) 0.126(5) -0.017(3) -0.007(3) 0.005(2)
C47 0.072(3) 0.055(3) 0.086(3) -0.020(2) -0.012(3) 0.012(2)
C48 0.114(6) 0.091(5) 0.109(5) -0.016(4) -0.036(5) 0.019(4)
C49 0.162(8) 0.086(5) 0.093(5) -0.023(4) -0.033(5) 0.025(5)
C50 0.176(8) 0.058(3) 0.071(4) -0.005(3) 0.015(4) 0.021(4)
C51 0.124(5) 0.049(3) 0.077(3) -0.006(2) 0.015(3) 0.021(3)
Cl2 0.0682(9) 0.0672(9) 0.222(2) -0.0013(12) 0.0241(12) -0.0108(7)
Cl1 0.1050(15) 0.1375(19) 0.176(2) 0.0098(17) -0.0207(15) -0.0310(14)
Cl3 0.080(2) 0.061(3) 0.0659(15) 0.001(2) 0.0173(12) -0.007(2)
Fe1 0.0387(3) 0.0309(2) 0.0470(3) 0.00494(18) 0.0054(2) 0.00236(18)
Fe2 0.0351(3) 0.0468(3) 0.0623(3) 0.0118(2) 0.0008(2) -0.0022(2)
Fe3 0.0474(3) 0.0403(3) 0.0691(4) -0.0028(2) 0.0076(3) 0.0020(2)
N1 0.0424(16) 0.0454(17) 0.0561(18) 0.0104(14) 0.0002(14) 0.0004(13)
N2 0.0471(18) 0.0455(17) 0.0585(19) 0.0087(14) 0.0069(15) 0.0005(14)
N3 0.071(2) 0.0385(18) 0.082(2) -0.0060(16) 0.005(2) 0.0112(16)
N4 0.0489(17) 0.0428(16) 0.0531(18) 0.0086(13) 0.0031(14) 0.0051(13)
N5 0.061(2) 0.0530(19) 0.0459(17) 0.0094(14) 0.0051(15) 0.0035(15)
N6 0.0481(17) 0.0401(15) 0.0490(17) 0.0036(12) 0.0105(13) 0.0062(13)
N7 0.066(2) 0.0534(19) 0.0518(18) 0.0011(14) 0.0168(16) 0.0113(16)
N18 0.0498(18) 0.0433(17) 0.065(2) 0.0115(14) 0.0097(15) 0.0011(14)
N19 0.053(2) 0.070(2) 0.063(2) 0.0213(18) 0.0145(17) -0.0026(17)
N13 0.0358(16) 0.065(2) 0.077(2) 0.0152(18) 0.0067(16) -0.0002(15)
N10 0.054(2) 0.064(2) 0.088(3) 0.019(2) -0.0042(19) -0.0185(17)
N12 0.062(2) 0.0504(19) 0.062(2) 0.0041(15) -0.0052(17) -0.0058(16)
N11 0.0441(19) 0.080(3) 0.083(3) 0.027(2) 0.0076(18) 0.0082(18)
N16 0.085(3) 0.0471(19) 0.075(2) -0.0048(17) 0.011(2) 0.0100(19)
N15 0.0515(19) 0.0409(18) 0.097(3) -0.0066(17) 0.0173(19) 0.0011(14)
N14 0.0508(19) 0.0499(19) 0.069(2) -0.0043(15) 0.0058(16) 0.0116(15)
N17 0.073(3) 0.0471(19) 0.073(2) -0.0060(17) 0.009(2) 0.0086(17)
O8 0.069(3) 0.117(5) 0.461(15) 0.064(7) 0.000(6) -0.016(3)
O7 0.297(14) 0.243(12) 0.42(2) 0.191(13) 0.077(13) -0.060(10)
O9 0.065(3) 0.082(3) 0.278(8) 0.008(4) 0.000(4) -0.003(2)
O6 0.220(10) 0.262(12) 0.44(2) -0.218(14) 0.085(12) -0.079(9)
O5 0.125(6) 0.53(2) 0.204(9) 0.033(11) -0.045(6) -0.052(10)
O3 0.227(9) 0.173(8) 0.229(9) 0.029(6) 0.075(7) -0.030(7)
O2 0.339(17) 0.150(9) 0.66(3) -0.126(13) 0.169(19) 0.034(10)
O11 0.123(7) 0.116(7) 0.080(5) 0.030(4) 0.004(4) -0.017(5)
O12 0.144(10) 0.079(6) 0.139(9) 0.003(5) 0.050(6) -0.016(6)
O13 0.224(14) 0.199(12) 0.125(9) -0.061(9) 0.062(10) -0.011(11)
O10 0.085(7) 0.216(18) 0.24(2) 0.076(16) 0.035(10) 0.008(8)
O1 0.062(2) 0.090(3) 0.133(3) 0.028(2) 0.005(2) -0.0138(19)
O4 0.384(15) 0.389(15) 0.363(15) -0.089(13) -0.068(13) -0.060(14)
O11A 0.097(13) 0.125(17) 0.26(4) 0.06(2) 0.003(18) 0.007(11)
O13A 0.186(18) 0.196(18) 0.072(9) -0.022(11) -0.010(11) -0.018(14)
O10A 0.23(4) 0.21(3) 0.15(2) -0.08(2) 0.15(3) -0.10(3)
O12A 0.069(9) 0.099(18) 0.17(2) 0.062(16) 0.020(13) -0.005(10)
Cl3A 0.080(2) 0.061(3) 0.0659(15) 0.001(2) 0.0173(12) -0.007(2)

loop_
_atom_type_symbol
_atom_type_description
_atom_type_scat_dispersion_real
_atom_type_scat_dispersion_imag
_atom_type_scat_source
C C 0.0033 0.0016 'International Tables Vol C Tables 4.2.6.8 and 6.1.1.4'
H H 0.0000 0.0000 'International Tables Vol C Tables 4.2.6.8 and 6.1.1.4'
B B 0.0013 0.0007 'International Tables Vol C Tables 4.2.6.8 and 6.1.1.4'
Cl Cl 0.1484 0.1585 'International Tables Vol C Tables 4.2.6.8 and 6.1.1.4'
Fe Fe 0.3463 0.8444 'International Tables Vol C Tables 4.2.6.8 and 6.1.1.4'
N N 0.0061 0.0033 'International Tables Vol C Tables 4.2.6.8 and 6.1.1.4'
O O 0.0106 0.0060 'International Tables Vol C Tables 4.2.6.8 and 6.1.1.4'

loop_
_geom_angle_atom_site_label_1
_geom_angle_atom_site_label_2
_geom_angle_atom_site_label_3
_geom_angle
_geom_angle_site_symmetry_1
_geom_angle_site_symmetry_3
_geom_angle_publ_flag
N5 B1 H1 111.9 . . ?
N7 B1 H1 111.9 . . ?
N7 B1 N5 105.8(4) . . ?
N19 B1 H1 111.9 . . ?
N19 B1 N5 107.0(4) . . ?
N19 B1 N7 108.1(4) . . ?
N1 C1 Fe1 174.8(3) . . ?
N2 C2 Fe1 174.0(3) . . ?
N3 C3 Fe1 174.4(4) . . ?
C5 C4 H4 124.3 . . ?
N4 C4 H4 124.3 . . ?
N4 C4 C5 111.4(4) . . ?
C4 C5 C7 127.2(5) . . ?
C6 C5 C4 104.2(4) . . ?
C6 C5 C7 128.4(5) . . ?
C5 C6 H6 125.4 . . ?
N5 C6 C5 109.1(4) . . ?
N5 C6 H6 125.4 . . ?
C5 C7 H7A 109.5 . . ?
C5 C7 H7B 109.5 . . ?
C5 C7 H7C 109.5 . . ?
H7A C7 H7B 109.5 . . ?
H7A C7 H7C 109.5 . . ?
H7B C7 H7C 109.5 . . ?
C13 C14 H14 124.7 . . ?
N6 C14 H14 124.7 . . ?
N6 C14 C13 110.6(4) . . ?
C14 C13 C15 126.2(5) . . ?
C12 C13 C14 103.9(4) . . ?
C12 C13 C15 129.9(5) . . ?
C13 C12 H12 125.3 . . ?
N7 C12 C13 109.5(4) . . ?
N7 C12 H12 125.3 . . ?
C13 C15 H15A 109.5 . . ?
C13 C15 H15B 109.5 . . ?
C13 C15 H15C 109.5 . . ?
H15A C15 H15B 109.5 . . ?
H15A C15 H15C 109.5 . . ?
H15B C15 H15C 109.5 . . ?
C9 C10 H10 124.3 . . ?
N18 C10 H10 124.3 . . ?
N18 C10 C9 111.4(5) . . ?
C10 C9 C11 127.4(7) . . ?
C8 C9 C10 103.4(5) . . ?
C8 C9 C11 129.1(6) . . ?
C9 C8 H8 125.1 . . ?
N19 C8 C9 109.8(5) . . ?
N19 C8 H8 125.1 . . ?
C9 C11 H11A 109.5 . . ?
C9 C11 H11B 109.5 . . ?
C9 C11 H11C 109.5 . . ?
H11A C11 H11B 109.5 . . ?
H11A C11 H11C 109.5 . . ?
H11B C11 H11C 109.5 . . ?
C32 C33 H33 118.7 . . ?
N13 C33 H33 118.7 . . ?
N13 C33 C32 122.5(5) . . ?
C33 C32 H32 121.4 . . ?
C31 C32 C33 117.3(7) . . ?
C31 C32 H32 121.4 . . ?
C32 C31 H31 119.4 . . ?
C30 C31 C32 121.3(6) . . ?
C30 C31 H31 119.4 . . ?
C31 C30 H30 120.6 . . ?
C31 C30 C29 118.8(6) . . ?
C29 C30 H30 120.6 . . ?
C30 C29 C28 122.8(5) . . ?
N13 C29 C30 121.4(6) . . ?
N13 C29 C28 115.7(4) . . ?
C29 C28 H28A 109.7 . . ?
C29 C28 H28B 109.7 . . ?
C29 C28 N10 109.8(4) . . ?
H28A C28 H28B 108.2 . . ?
N10 C28 H28A 109.7 . . ?
N10 C28 H28B 109.7 . . ?
H27A C27 H27B 107.9 . . ?
C26 C27 H27A 109.3 . . ?
C26 C27 H27B 109.3 . . ?
C26 C27 N10 111.7(5) . . ?
N10 C27 H27A 109.3 . . ?
N10 C27 H27B 109.3 . . ?
C25 C26 C27 124.0(5) . . ?
N12 C26 C27 115.1(5) . . ?
N12 C26 C25 120.7(6) . . ?
C26 C25 H25 120.7 . . ?
C26 C25 C24 118.6(6) . . ?
C24 C25 H25 120.7 . . ?
C25 C24 H24 119.4 . . ?
C23 C24 C25 121.1(7) . . ?
C23 C24 H24 119.4 . . ?
C24 C23 H23 120.8 . . ?
C24 C23 C22 118.3(6) . . ?
C22 C23 H23 120.8 . . ?
C23 C22 H22 119.0 . . ?
N12 C22 C23 122.0(5) . . ?
N12 C22 H22 119.0 . . ?
H16A C16 H16B 107.6 . . ?
C17 C16 H16A 108.6 . . ?
C17 C16 H16B 108.6 . . ?
C17 C16 N10 114.7(4) . . ?
N10 C16 H16A 108.6 . . ?
N10 C16 H16B 108.6 . . ?
C18 C17 C16 121.2(6) . . ?
N11 C17 C16 118.0(4) . . ?
N11 C17 C18 120.7(6) . . ?
C17 C18 H18 120.4 . . ?
C19 C18 C17 119.1(7) . . ?
C19 C18 H18 120.4 . . ?
C18 C19 H19 120.2 . . ?
C20 C19 C18 119.7(6) . . ?
C20 C19 H19 120.2 . . ?
C19 C20 H20 120.7 . . ?
C19 C20 C21 118.7(7) . . ?
C21 C20 H20 120.7 . . ?
C20 C21 H21 118.3 . . ?
N11 C21 C20 123.4(6) . . ?
N11 C21 H21 118.3 . . ?
C44 C45 H45 118.8 . . ?
N16 C45 H45 118.8 . . ?
N16 C45 C44 122.5(7) . . ?
C45 C44 H44 120.8 . . ?
C43 C44 C45 118.4(9) . . ?
C43 C44 H44 120.8 . . ?
C44 C43 H43 119.7 . . ?
C44 C43 C42 120.6(8) . . ?
C42 C43 H43 119.7 . . ?
C43 C42 H42 121.1 . . ?
C41 C42 C43 117.8(8) . . ?
C41 C42 H42 121.1 . . ?
C42 C41 C40 122.4(6) . . ?
N16 C41 C42 120.5(7) . . ?
N16 C41 C40 117.1(5) . . ?
C41 C40 H40A 109.4 . . ?
C41 C40 H40B 109.4 . . ?
C41 C40 N15 111.3(4) . . ?
H40A C40 H40B 108.0 . . ?
N15 C40 H40A 109.4 . . ?
N15 C40 H40B 109.4 . . ?
H39A C39 H39B 107.9 . . ?
C38 C39 H39A 109.1 . . ?
C38 C39 H39B 109.1 . . ?
N15 C39 H39A 109.1 . . ?
N15 C39 H39B 109.1 . . ?
N15 C39 C38 112.3(4) . . ?
C37 C38 C39 121.0(5) . . ?
N14 C38 C39 117.6(4) . . ?
N14 C38 C37 121.4(5) . . ?
C38 C37 H37 120.3 . . ?
C36 C37 C38 119.4(6) . . ?
C36 C37 H37 120.3 . . ?
C37 C36 H36 120.4 . . ?
C37 C36 C35 119.1(5) . . ?
C35 C36 H36 120.4 . . ?
C36 C35 H35 120.3 . . ?
C36 C35 C34 119.3(6) . . ?
C34 C35 H35 120.3 . . ?
C35 C34 H34 119.2 . . ?
N14 C34 C35 121.6(6) . . ?
N14 C34 H34 119.2 . . ?
H46A C46 H46B 108.0 . . ?
C47 C46 H46A 109.5 . . ?
C47 C46 H46B 109.5 . . ?
N15 C46 H46A 109.5 . . ?
N15 C46 H46B 109.5 . . ?
N15 C46 C47 110.9(4) . . ?
C48 C47 C46 122.3(6) . . ?
N17 C47 C46 116.8(4) . . ?
N17 C47 C48 120.7(6) . . ?
C47 C48 H48 120.6 . . ?
C49 C48 C47 118.8(8) . . ?
C49 C48 H48 120.6 . . ?
C48 C49 H49 119.1 . . ?
C48 C49 C50 121.8(7) . . ?
C50 C49 H49 119.1 . . ?
C49 C50 H50 120.6 . . ?
C49 C50 C51 118.8(7) . . ?
C51 C50 H50 120.6 . . ?
C50 C51 H51 120.3 . . ?
N17 C51 C50 119.4(7) . . ?
N17 C51 H51 120.3 . . ?
O8 Cl2 O9 111.6(3) . . ?
O7 Cl2 O8 111.9(7) . . ?
O7 Cl2 O9 116.0(8) . . ?
O7 Cl2 O6 97.1(10) . . ?
O6 Cl2 O8 110.0(8) . . ?
O6 Cl2 O9 109.3(6) . . ?
O5 Cl1 O3 106.2(7) . . ?
O5 Cl1 O2 117.5(10) . . ?
O5 Cl1 O4 104.0(8) . . ?
O3 Cl1 O4 116.7(6) . . ?
O2 Cl1 O3 114.0(8) . . ?
O2 Cl1 O4 98.4(9) . . ?
O12 Cl3 O11 105.2(10) . . ?
O12 Cl3 O13 119.1(10) . . ?
O13 Cl3 O11 103.2(11) . . ?
O10 Cl3 O11 108.0(10) . . ?
O10 Cl3 O12 116.3(13) . . ?
O10 Cl3 O13 103.9(13) . . ?
C1 Fe1 C3 93.03(15) . . ?
C1 Fe1 N4 175.88(14) . . ?
C1 Fe1 N6 89.34(14) . . ?
C1 Fe1 N18 90.68(14) . . ?
C2 Fe1 C1 93.88(15) . . ?
C2 Fe1 C3 89.58(15) . . ?
C2 Fe1 N4 89.50(14) . . ?
C2 Fe1 N6 88.57(14) . . ?
C2 Fe1 N18 174.72(15) . . ?
C3 Fe1 N4 89.34(15) . . ?
C3 Fe1 N6 177.09(15) . . ?
C3 Fe1 N18 92.85(15) . . ?
N6 Fe1 N4 88.39(13) . . ?
N6 Fe1 N18 88.82(13) . . ?
N18 Fe1 N4 85.83(14) . . ?
N1 Fe2 N13 88.42(13) . . ?
N1 Fe2 N10 92.76(15) . . ?
N1 Fe2 N12 92.91(14) . . ?
N1 Fe2 N11 172.42(15) . . ?
N2 Fe2 N1 94.70(13) 7_566 . ?
N2 Fe2 N13 103.48(15) 7_566 . ?
N2 Fe2 N10 172.51(15) 7_566 . ?
N2 Fe2 N12 100.65(14) 7_566 . ?
N2 Fe2 N11 92.74(15) 7_566 . ?
N13 Fe2 N10 77.41(16) . . ?
N13 Fe2 N12 155.65(15) . . ?
N13 Fe2 N11 88.48(15) . . ?
N12 Fe2 N10 78.24(16) . . ?
N12 Fe2 N11 87.09(16) . . ?
N11 Fe2 N10 79.82(16) . . ?
N3 Fe3 N16 87.50(16) . . ?
N3 Fe3 N15 86.73(15) . . ?
N3 Fe3 N14 163.00(16) . . ?
N3 Fe3 N17 88.12(15) . . ?
N16 Fe3 N15 77.21(17) . . ?
N16 Fe3 N14 81.49(14) . . ?
N14 Fe3 N15 78.26(14) . . ?
N17 Fe3 N16 152.99(17) . . ?
N17 Fe3 N15 75.93(16) . . ?
N17 Fe3 N14 95.82(14) . . ?
O1 Fe3 N3 99.81(18) . . ?
O1 Fe3 N16 103.52(19) . . ?
O1 Fe3 N15 173.42(17) . . ?
O1 Fe3 N14 95.34(17) . . ?
O1 Fe3 N17 103.49(18) . . ?
C1 N1 Fe2 145.7(3) . . ?
C2 N2 Fe2 151.8(3) . 7_566 ?
C3 N3 Fe3 161.7(4) . . ?
C4 N4 Fe1 134.1(3) . . ?
C4 N4 N5 106.0(3) . . ?
N5 N4 Fe1 119.4(2) . . ?
C6 N5 B1 131.9(4) . . ?
C6 N5 N4 109.3(4) . . ?
N4 N5 B1 118.8(3) . . ?
C14 N6 Fe1 131.9(3) . . ?
C14 N6 N7 106.4(3) . . ?
N7 N6 Fe1 120.9(2) . . ?
C12 N7 B1 132.0(4) . . ?
C12 N7 N6 109.5(4) . . ?
N6 N7 B1 117.7(3) . . ?
C10 N18 Fe1 134.0(3) . . ?
C10 N18 N19 107.1(4) . . ?
N19 N18 Fe1 118.9(3) . . ?
C8 N19 B1 131.4(4) . . ?
N18 N19 B1 120.2(3) . . ?
N18 N19 C8 108.2(4) . . ?
C33 N13 Fe2 125.4(3) . . ?
C29 N13 C33 118.7(4) . . ?
C29 N13 Fe2 115.8(4) . . ?
C28 N10 C27 112.1(4) . . ?
C28 N10 C16 111.0(4) . . ?
C28 N10 Fe2 106.0(3) . . ?
C27 N10 Fe2 105.2(3) . . ?
C16 N10 C27 111.6(5) . . ?
C16 N10 Fe2 110.7(3) . . ?
C26 N12 Fe2 115.1(3) . . ?
C22 N12 C26 119.2(4) . . ?
C22 N12 Fe2 125.7(3) . . ?
C17 N11 C21 118.5(5) . . ?
C17 N11 Fe2 115.7(4) . . ?
C21 N11 Fe2 125.7(4) . . ?
C45 N16 Fe3 123.4(4) . . ?
C41 N16 C45 120.3(5) . . ?
C41 N16 Fe3 116.2(4) . . ?
C40 N15 Fe3 106.4(3) . . ?
C39 N15 C40 112.0(4) . . ?
C39 N15 Fe3 109.6(3) . . ?
C46 N15 C40 112.6(4) . . ?
C46 N15 C39 109.6(4) . . ?
C46 N15 Fe3 106.5(3) . . ?
C38 N14 C34 119.1(4) . . ?
C38 N14 Fe3 116.1(3) . . ?
C34 N14 Fe3 122.7(3) . . ?
C47 N17 C51 120.4(5) . . ?
C47 N17 Fe3 116.3(4) . . ?
C51 N17 Fe3 122.6(4) . . ?
Fe3 O1 H1A 109.5 . . ?
O11A Cl3A O13A 121(2) . . ?
O11A Cl3A O10A 125(3) . . ?
O11A Cl3A O12A 111.1(19) . . ?
O13A Cl3A O10A 92(2) . . ?
O13A Cl3A O12A 88(2) . . ?
O12A Cl3A O10A 113(2) . . ?

loop_
_geom_bond_atom_site_label_1
_geom_bond_atom_site_label_2
_geom_bond_distance
_geom_bond_site_symmetry_2
_geom_bond_publ_flag
B1 H1 0.9800 . ?
B1 N5 1.547(6) . ?
B1 N7 1.545(6) . ?
B1 N19 1.545(7) . ?
C1 Fe1 1.862(4) . ?
C1 N1 1.163(5) . ?
C2 Fe1 1.844(4) . ?
C2 N2 1.165(5) . ?
C3 Fe1 1.866(4) . ?
C3 N3 1.148(5) . ?
C4 H4 0.9300 . ?
C4 C5 1.383(6) . ?
C4 N4 1.335(5) . ?
C5 C6 1.373(7) . ?
C5 C7 1.515(7) . ?
C6 H6 0.9300 . ?
C6 N5 1.344(6) . ?
C7 H7A 0.9600 . ?
C7 H7B 0.9600 . ?
C7 H7C 0.9600 . ?
C14 H14 0.9300 . ?
C14 C13 1.401(6) . ?
C14 N6 1.337(5) . ?
C13 C12 1.377(7) . ?
C13 C15 1.509(7) . ?
C12 H12 0.9300 . ?
C12 N7 1.337(6) . ?
C15 H15A 0.9600 . ?
C15 H15B 0.9600 . ?
C15 H15C 0.9600 . ?
C10 H10 0.9300 . ?
C10 C9 1.387(7) . ?
C10 N18 1.334(6) . ?
C9 C8 1.378(9) . ?
C9 C11 1.523(8) . ?
C8 H8 0.9300 . ?
C8 N19 1.357(6) . ?
C11 H11A 0.9600 . ?
C11 H11B 0.9600 . ?
C11 H11C 0.9600 . ?
C33 H33 0.9300 . ?
C33 C32 1.376(8) . ?
C33 N13 1.345(7) . ?
C32 H32 0.9300 . ?
C32 C31 1.373(10) . ?
C31 H31 0.9300 . ?
C31 C30 1.350(10) . ?
C30 H30 0.9300 . ?
C30 C29 1.379(8) . ?
C29 C28 1.488(8) . ?
C29 N13 1.344(6) . ?
C28 H28A 0.9700 . ?
C28 H28B 0.9700 . ?
C28 N10 1.489(6) . ?
C27 H27A 0.9700 . ?
C27 H27B 0.9700 . ?
C27 C26 1.475(8) . ?
C27 N10 1.508(8) . ?
C26 C25 1.361(9) . ?
C26 N12 1.355(6) . ?
C25 H25 0.9300 . ?
C25 C24 1.374(11) . ?
C24 H24 0.9300 . ?
C24 C23 1.344(10) . ?
C23 H23 0.9300 . ?
C23 C22 1.364(8) . ?
C22 H22 0.9300 . ?
C22 N12 1.338(6) . ?
C16 H16A 0.9700 . ?
C16 H16B 0.9700 . ?
C16 C17 1.493(8) . ?
C16 N10 1.496(7) . ?
C17 C18 1.402(8) . ?
C17 N11 1.335(7) . ?
C18 H18 0.9300 . ?
C18 C19 1.371(12) . ?
C19 H19 0.9300 . ?
C19 C20 1.356(11) . ?
C20 H20 0.9300 . ?
C20 C21 1.363(8) . ?
C21 H21 0.9300 . ?
C21 N11 1.339(7) . ?
C45 H45 0.9300 . ?
C45 C44 1.378(10) . ?
C45 N16 1.336(7) . ?
C44 H44 0.9300 . ?
C44 C43 1.329(13) . ?
C43 H43 0.9300 . ?
C43 C42 1.427(13) . ?
C42 H42 0.9300 . ?
C42 C41 1.385(9) . ?
C41 C40 1.481(9) . ?
C41 N16 1.333(7) . ?
C40 H40A 0.9700 . ?
C40 H40B 0.9700 . ?
C40 N15 1.501(7) . ?
C39 H39A 0.9700 . ?
C39 H39B 0.9700 . ?
C39 C38 1.505(7) . ?
C39 N15 1.491(5) . ?
C38 C37 1.394(7) . ?
C38 N14 1.325(6) . ?
C37 H37 0.9300 . ?
C37 C36 1.357(9) . ?
C36 H36 0.9300 . ?
C36 C35 1.373(10) . ?
C35 H35 0.9300 . ?
C35 C34 1.374(8) . ?
C34 H34 0.9300 . ?
C34 N14 1.346(6) . ?
C46 H46A 0.9700 . ?
C46 H46B 0.9700 . ?
C46 C47 1.485(8) . ?
C46 N15 1.482(7) . ?
C47 C48 1.394(9) . ?
C47 N17 1.341(7) . ?
C48 H48 0.9300 . ?
C48 C49 1.338(12) . ?
C49 H49 0.9300 . ?
C49 C50 1.348(12) . ?
C50 H50 0.9300 . ?
C50 C51 1.410(9) . ?
C51 H51 0.9300 . ?
C51 N17 1.348(7) . ?
Cl2 O8 1.377(6) . ?
Cl2 O7 1.315(10) . ?
Cl2 O9 1.377(5) . ?
Cl2 O6 1.349(10) . ?
Cl1 O5 1.373(7) . ?
Cl1 O3 1.379(6) . ?
Cl1 O2 1.377(8) . ?
Cl1 O4 1.837(13) . ?
Cl3 O11 1.442(11) . ?
Cl3 O12 1.389(18) . ?
Cl3 O13 1.436(15) . ?
Cl3 O10 1.329(18) . ?
Fe1 N4 2.008(3) . ?
Fe1 N6 2.000(3) . ?
Fe1 N18 2.000(3) . ?
Fe2 N1 1.999(3) . ?
Fe2 N2 1.958(3) 7_566 ?
Fe2 N13 2.089(4) . ?
Fe2 N10 2.168(4) . ?
Fe2 N12 2.130(4) . ?
Fe2 N11 2.141(4) . ?
Fe3 N3 2.050(3) . ?
Fe3 N16 2.141(4) . ?
Fe3 N15 2.230(4) . ?
Fe3 N14 2.150(3) . ?
Fe3 N17 2.121(4) . ?
Fe3 O1 1.838(4) . ?
N4 N5 1.363(5) . ?
N6 N7 1.362(5) . ?
N18 N19 1.354(5) . ?
O1 H1A 0.8200 . ?
O11A Cl3A 1.23(2) . ?
O13A Cl3A 1.35(3) . ?
O10A Cl3A 1.53(3) . ?
O12A Cl3A 1.43(3) . ?

loop_
_geom_torsion_atom_site_label_1
_geom_torsion_atom_site_label_2
_geom_torsion_atom_site_label_3
_geom_torsion_atom_site_label_4
_geom_torsion
_geom_torsion_site_symmetry_1
_geom_torsion_site_symmetry_2
_geom_torsion_site_symmetry_3
_geom_torsion_site_symmetry_4
_geom_torsion_publ_flag
C4 C5 C6 N5 -1.4(5) . . . . ?
C4 N4 N5 B1 179.2(4) . . . . ?
C4 N4 N5 C6 -1.0(4) . . . . ?
C5 C4 N4 Fe1 -171.1(3) . . . . ?
C5 C4 N4 N5 0.2(5) . . . . ?
C5 C6 N5 B1 -178.8(4) . . . . ?
C5 C6 N5 N4 1.6(5) . . . . ?
C7 C5 C6 N5 -177.9(5) . . . . ?
C14 C13 C12 N7 -0.1(6) . . . . ?
C14 N6 N7 B1 171.0(4) . . . . ?
C14 N6 N7 C12 0.0(5) . . . . ?
C13 C14 N6 Fe1 169.4(3) . . . . ?
C13 C14 N6 N7 -0.1(5) . . . . ?
C13 C12 N7 B1 -169.2(5) . . . . ?
C13 C12 N7 N6 0.1(6) . . . . ?
C15 C13 C12 N7 178.4(6) . . . . ?
C10 C9 C8 N19 0.5(6) . . . . ?
C10 N18 N19 B1 -175.6(4) . . . . ?
C10 N18 N19 C8 -0.1(5) . . . . ?
C9 C10 N18 Fe1 -175.9(3) . . . . ?
C9 C10 N18 N19 0.5(5) . . . . ?
C9 C8 N19 B1 174.5(5) . . . . ?
C9 C8 N19 N18 -0.3(6) . . . . ?
C11 C9 C8 N19 179.2(6) . . . . ?
C33 C32 C31 C30 -0.4(10) . . . . ?
C32 C33 N13 C29 -0.5(7) . . . . ?
C32 C33 N13 Fe2 174.9(4) . . . . ?
C32 C31 C30 C29 -0.6(10) . . . . ?
C31 C30 C29 C28 -175.0(6) . . . . ?
C31 C30 C29 N13 1.1(8) . . . . ?
C30 C29 C28 N10 -155.0(5) . . . . ?
C30 C29 N13 C33 -0.5(7) . . . . ?
C30 C29 N13 Fe2 -176.3(4) . . . . ?
C29 C28 N10 C27 -155.4(4) . . . . ?
C29 C28 N10 C16 79.2(5) . . . . ?
C29 C28 N10 Fe2 -41.1(5) . . . . ?
C28 C29 N13 C33 175.8(4) . . . . ?
C28 C29 N13 Fe2 0.0(5) . . . . ?
C27 C26 C25 C24 175.1(9) . . . . ?
C27 C26 N12 C22 -175.7(5) . . . . ?
C27 C26 N12 Fe2 4.5(7) . . . . ?
C26 C27 N10 C28 155.8(5) . . . . ?
C26 C27 N10 C16 -79.0(6) . . . . ?
C26 C27 N10 Fe2 41.1(6) . . . . ?
C26 C25 C24 C23 -0.8(18) . . . . ?
C25 C26 N12 C22 -0.1(10) . . . . ?
C25 C26 N12 Fe2 180.0(7) . . . . ?
C25 C24 C23 C22 1.7(16) . . . . ?
C24 C23 C22 N12 -1.8(12) . . . . ?
C23 C22 N12 C26 1.0(9) . . . . ?
C23 C22 N12 Fe2 -179.1(5) . . . . ?
C16 C17 C18 C19 -175.8(7) . . . . ?
C16 C17 N11 C21 175.0(6) . . . . ?
C16 C17 N11 Fe2 -10.1(7) . . . . ?
C17 C16 N10 C28 -125.2(6) . . . . ?
C17 C16 N10 C27 109.0(6) . . . . ?
C17 C16 N10 Fe2 -7.8(7) . . . . ?
C17 C18 C19 C20 0.3(12) . . . . ?
C18 C17 N11 C21 -0.5(9) . . . . ?
C18 C17 N11 Fe2 174.4(5) . . . . ?
C18 C19 C20 C21 0.9(12) . . . . ?
C19 C20 C21 N11 -2.0(11) . . . . ?
C20 C21 N11 C17 1.8(9) . . . . ?
C20 C21 N11 Fe2 -172.6(5) . . . . ?
C45 C44 C43 C42 0.8(15) . . . . ?
C44 C45 N16 C41 0.6(8) . . . . ?
C44 C45 N16 Fe3 176.2(5) . . . . ?
C44 C43 C42 C41 -0.5(14) . . . . ?
C43 C42 C41 C40 177.2(7) . . . . ?
C43 C42 C41 N16 0.2(11) . . . . ?
C42 C41 C40 N15 152.1(6) . . . . ?
C42 C41 N16 C45 -0.2(8) . . . . ?
C42 C41 N16 Fe3 -176.1(5) . . . . ?
C41 C40 N15 C39 -82.7(5) . . . . ?
C41 C40 N15 C46 153.3(4) . . . . ?
C41 C40 N15 Fe3 37.0(5) . . . . ?
C40 C41 N16 C45 -177.4(4) . . . . ?
C40 C41 N16 Fe3 6.7(6) . . . . ?
C39 C38 C37 C36 -177.1(6) . . . . ?
C39 C38 N14 C34 177.5(4) . . . . ?
C39 C38 N14 Fe3 -18.4(5) . . . . ?
C38 C39 N15 C40 94.2(5) . . . . ?
C38 C39 N15 C46 -140.1(5) . . . . ?
C38 C39 N15 Fe3 -23.6(5) . . . . ?
C38 C37 C36 C35 -0.8(11) . . . . ?
C37 C38 N14 C34 -0.6(7) . . . . ?
C37 C38 N14 Fe3 163.4(4) . . . . ?
C37 C36 C35 C34 0.4(11) . . . . ?
C36 C35 C34 N14 -0.1(10) . . . . ?
C35 C34 N14 C38 0.2(8) . . . . ?
C35 C34 N14 Fe3 -162.8(5) . . . . ?
C46 C47 C48 C49 -173.6(6) . . . . ?
C46 C47 N17 C51 175.6(4) . . . . ?
C46 C47 N17 Fe3 4.7(5) . . . . ?
C47 C46 N15 C40 -154.1(4) . . . . ?
C47 C46 N15 C39 80.5(5) . . . . ?
C47 C46 N15 Fe3 -37.9(4) . . . . ?
C47 C48 C49 C50 -1.9(11) . . . . ?
C48 C47 N17 C51 0.7(7) . . . . ?
C48 C47 N17 Fe3 -170.2(4) . . . . ?
C48 C49 C50 C51 1.1(10) . . . . ?
C49 C50 C51 N17 0.6(8) . . . . ?
C50 C51 N17 C47 -1.5(7) . . . . ?
C50 C51 N17 Fe3 168.8(4) . . . . ?
Fe1 N4 N5 B1 -8.0(5) . . . . ?
Fe1 N4 N5 C6 171.7(3) . . . . ?
Fe1 N6 N7 B1 0.2(5) . . . . ?
Fe1 N6 N7 C12 -170.9(3) . . . . ?
Fe1 N18 N19 B1 1.5(5) . . . . ?
Fe1 N18 N19 C8 176.9(3) . . . . ?
N4 C4 C5 C6 0.8(5) . . . . ?
N4 C4 C5 C7 177.3(5) . . . . ?
N5 B1 N7 C12 110.2(6) . . . . ?
N5 B1 N7 N6 -58.5(5) . . . . ?
N5 B1 N19 C8 -118.3(5) . . . . ?
N5 B1 N19 N18 55.9(5) . . . . ?
N6 C14 C13 C12 0.1(6) . . . . ?
N6 C14 C13 C15 -178.5(6) . . . . ?
N7 B1 N5 C6 -116.1(5) . . . . ?
N7 B1 N5 N4 63.5(5) . . . . ?
N7 B1 N19 C8 128.2(5) . . . . ?
N7 B1 N19 N18 -57.6(5) . . . . ?
N18 C10 C9 C8 -0.6(6) . . . . ?
N18 C10 C9 C11 -179.4(6) . . . . ?
N19 B1 N5 C6 128.8(5) . . . . ?
N19 B1 N5 N4 -51.6(5) . . . . ?
N19 B1 N7 C12 -135.5(5) . . . . ?
N19 B1 N7 N6 55.8(5) . . . . ?
N13 C33 C32 C31 0.9(8) . . . . ?
N13 C29 C28 N10 28.8(6) . . . . ?
N10 C27 C26 C25 152.9(8) . . . . ?
N10 C27 C26 N12 -31.7(8) . . . . ?
N10 C16 C17 C18 -172.4(6) . . . . ?
N10 C16 C17 N11 12.1(9) . . . . ?
N12 C26 C25 C24 0.0(15) . . . . ?
N11 C17 C18 C19 -0.5(11) . . . . ?
N16 C45 C44 C43 -0.9(12) . . . . ?
N16 C41 C40 N15 -30.8(6) . . . . ?
N15 C39 C38 C37 -153.1(5) . . . . ?
N15 C39 C38 N14 28.8(6) . . . . ?
N15 C46 C47 C48 -161.3(5) . . . . ?
N15 C46 C47 N17 23.9(6) . . . . ?
N14 C38 C37 C36 0.9(9) . . . . ?
N17 C47 C48 C49 1.0(9) . . . . ?

loop_
_platon_squeeze_void_nr
_platon_squeeze_void_average_x
_platon_squeeze_void_average_y
_platon_squeeze_void_average_z
_platon_squeeze_void_volume
_platon_squeeze_void_count_electrons
_platon_squeeze_void_content
1 0.500 -0.127 0.250 392 80 '8 H2O'
2 0.500 0.127 0.750 392 80 '8 H2O'
3 1.000 0.373 0.250 392 80 '8 H2O'
4 0.500 0.251 0.250 59 0 ' '
5 0.000 0.249 0.750 59 0 ' '
6 1.000 0.627 0.750 392 80 '8 H2O'
7 0.000 0.751 0.250 59 0 ' '
8 0.500 0.749 0.750 59 0 ' '
